data_4070901
loop_
_publ_author_name
'Shen, Hao'
'Chan, Hoi-Shan'
'Xie, Zuowei'

_publ_section_title
;
 Synthesis, Structural Characterization, and Reactivity of Group 4 Metal
 Complexes Derived from 1-Indenyl-1,2-carborane
;
_journal_issue 6
_journal_name_full Organometallics
_journal_page_first 1157
_journal_paper_doi 10.1021/om701108v
_journal_volume 27
_journal_year 2008
_chemical_formula_sum 'C25.5 H47 B9 N4 Zr'
_chemical_formula_weight 598.18
_chemical_name_systematic
; 
 ? 
;
_space_group_IT_number 2
_symmetry_cell_setting triclinic
_symmetry_space_group_name_Hall '-P 1'
_symmetry_space_group_name_H-M 'P -1'
_atom_sites_solution_hydrogens geom
_atom_sites_solution_primary direct
_atom_sites_solution_secondary difmap
_audit_creation_method SHELXL-97
_cell_angle_alpha 78.112(3)
_cell_angle_beta 73.677(3)
_cell_angle_gamma 69.557(3)
_cell_formula_units_Z 2
_cell_length_a 10.1562(15)
_cell_length_b 10.8111(16)
_cell_length_c 16.456(2)
_cell_measurement_reflns_used 845
_cell_measurement_temperature 293(2)
_cell_measurement_theta_max 23.58
_cell_measurement_theta_min 2.48
_cell_volume 1613.1(4)
_computing_cell_refinement 'BRUKER SMART CCD DIFFRACTOMETER'
_computing_data_collection 'BRUKER SMART CCD DIFFRACTOMETER'
_computing_data_reduction 'BRUKER SMART CCD DIFFRACTOMETER'
_computing_molecular_graphics 'SIEMENS SHELXTL'
_computing_publication_material 'SIEMENS SHELXTL'
_computing_structure_refinement 'SHELXL-97 (Sheldrick, 1997)'
_computing_structure_solution 'SHELXS-97 (Sheldrick, 1990)'
_diffrn_ambient_temperature 293(2)
_diffrn_measured_fraction_theta_full 0.995
_diffrn_measured_fraction_theta_max 0.995
_diffrn_measurement_device_type 'BRUKER SMART CCD DIFFRACTOMETER'
_diffrn_measurement_method 'OMEGA SCAN'
_diffrn_radiation_monochromator graphite
_diffrn_radiation_source 'fine-focus sealed tube'
_diffrn_radiation_type MoK\a
_diffrn_radiation_wavelength 0.71073
_diffrn_reflns_av_R_equivalents 0.0248
_diffrn_reflns_av_sigmaI/netI 0.0479
_diffrn_reflns_limit_h_max 9
_diffrn_reflns_limit_h_min -12
_diffrn_reflns_limit_k_max 12
_diffrn_reflns_limit_k_min -12
_diffrn_reflns_limit_l_max 19
_diffrn_reflns_limit_l_min -19
_diffrn_reflns_number 8778
_diffrn_reflns_theta_full 24.99
_diffrn_reflns_theta_max 24.99
_diffrn_reflns_theta_min 1.30
_exptl_absorpt_coefficient_mu 0.363
_exptl_absorpt_correction_T_max 1.000
_exptl_absorpt_correction_T_min 0.471000
_exptl_absorpt_correction_type SADABS
_exptl_crystal_colour yellow
_exptl_crystal_density_diffrn 1.232
_exptl_crystal_density_meas 0
_exptl_crystal_density_method 'not measured'
_exptl_crystal_description block
_exptl_crystal_F_000 626
_exptl_crystal_size_max 0.50
_exptl_crystal_size_mid 0.40
_exptl_crystal_size_min 0.30
_refine_diff_density_max 0.739
_refine_diff_density_min -0.395
_refine_diff_density_rms 0.076
_refine_ls_extinction_method none
_refine_ls_goodness_of_fit_ref 1.043
_refine_ls_hydrogen_treatment riding
_refine_ls_matrix_type full
_refine_ls_number_parameters 370
_refine_ls_number_reflns 5646
_refine_ls_number_restraints 6
_refine_ls_restrained_S_all 1.046
_refine_ls_R_factor_all 0.0602
_refine_ls_R_factor_gt 0.0459
_refine_ls_shift/su_max 0.005
_refine_ls_shift/su_mean 0.000
_refine_ls_structure_factor_coef Fsqd
_refine_ls_weighting_details 'calc w=1/[\s^2^(Fo^2^)+(0.0704P)^2^+1.0365P] where P=(Fo^2^+2Fc^2^)/3'
_refine_ls_weighting_scheme calc
_refine_ls_wR_factor_gt 0.1163
_refine_ls_wR_factor_ref 0.1291
_reflns_number_gt 4685
_reflns_number_total 5646
_reflns_threshold_expression >2sigma(I)
_cod_data_source_file om701108v-file002.cif
_cod_data_source_block 9(0.5toluene)
_cod_depositor_comments
;
The following automatic conversions were performed:

'_symmetry_cell_setting' value 'Triclinic' changed to 'triclinic'
according to /home/saulius/struct/CIF-dictionaries/cif_core.dic
dictionary named 'cif_core.dic' version 2.4.1 from 2010-06-29.

Automatic conversion script
Id: cif_fix_values 1715 2011-07-08 13:25:40Z adriana 
;
_cod_original_sg_symbol_H-M P-1
_cod_original_formula_sum 'C25.50 H47 B9 N4 Zr'
_cod_database_code 4070901

loop_
_symmetry_equiv_pos_as_xyz
'x, y, z'
'-x, -y, -z'

loop_
_atom_site_label
_atom_site_type_symbol
_atom_site_fract_x
_atom_site_fract_y
_atom_site_fract_z
_atom_site_U_iso_or_equiv
_atom_site_adp_type
_atom_site_occupancy
_atom_site_symmetry_multiplicity
_atom_site_calc_flag
_atom_site_refinement_flags
_atom_site_disorder_assembly
_atom_site_disorder_group
Zr1 Zr 1.59498(3) 0.66098(3) 0.72279(2) 0.03171(13) Uani 1 1 d . . .
N1 N 1.7546(3) 0.6279(3) 0.61657(18) 0.0394(7) Uani 1 1 d . . .
N2 N 1.5709(3) 0.8714(3) 0.72143(18) 0.0372(7) Uani 1 1 d . . .
N3 N 1.6576(4) 0.9448(3) 0.8176(2) 0.0532(9) Uani 1 1 d . . .
N4 N 1.6532(3) 0.7232(3) 0.82547(18) 0.0405(7) Uani 1 1 d . . .
C1 C 1.5016(4) 0.4755(3) 0.7342(2) 0.0332(7) Uani 1 1 d . . .
C2 C 1.4964(4) 0.5481(4) 0.6402(2) 0.0383(8) Uani 1 1 d . . .
H2 H 1.5880 0.5230 0.5853 0.046 Uiso 1 1 calc R . .
C11 C 1.6478(4) 0.3890(3) 0.7458(2) 0.0337(8) Uani 1 1 d . . .
C12 C 1.7634(4) 0.2988(4) 0.6876(2) 0.0421(9) Uani 1 1 d . . .
C13 C 1.7683(5) 0.2583(4) 0.6117(3) 0.0528(10) Uani 1 1 d . . .
H13A H 1.6889 0.2914 0.5870 0.063 Uiso 1 1 calc R . .
C14 C 1.8959(6) 0.1660(5) 0.5732(3) 0.0720(14) Uani 1 1 d . . .
H14A H 1.9020 0.1387 0.5219 0.086 Uiso 1 1 calc R . .
C15 C 2.0128(6) 0.1155(5) 0.6110(4) 0.0798(16) Uani 1 1 d . . .
H15A H 2.0960 0.0534 0.5852 0.096 Uiso 1 1 calc R . .
C16 C 2.0075(5) 0.1552(5) 0.6852(4) 0.0730(15) Uani 1 1 d . . .
H16A H 2.0867 0.1203 0.7100 0.088 Uiso 1 1 calc R . .
C17 C 1.8840(4) 0.2479(4) 0.7239(3) 0.0535(11) Uani 1 1 d . . .
C18 C 1.8519(5) 0.3048(5) 0.8043(3) 0.0619(12) Uani 1 1 d . . .
H18A H 1.9164 0.3547 0.8012 0.074 Uiso 1 1 calc R . .
H18B H 1.8594 0.2358 0.8525 0.074 Uiso 1 1 calc R . .
C19 C 1.7003(4) 0.3937(4) 0.8109(3) 0.0469(9) Uani 1 1 d . . .
H19A H 1.6485 0.4459 0.8547 0.056 Uiso 1 1 calc R . .
C20 C 1.7823(5) 0.6138(5) 0.5264(2) 0.0561(11) Uani 1 1 d . . .
H20A H 1.8835 0.5970 0.5012 0.084 Uiso 1 1 calc R . .
H20B H 1.7284 0.6942 0.4978 0.084 Uiso 1 1 calc R . .
H20C H 1.7534 0.5409 0.5210 0.084 Uiso 1 1 calc R . .
C21 C 1.8886(4) 0.6102(5) 0.6408(3) 0.0630(12) Uani 1 1 d . . .
H21A H 1.8680 0.6194 0.7003 0.094 Uiso 1 1 calc R . .
H21B H 1.9315 0.6762 0.6076 0.094 Uiso 1 1 calc R . .
H21C H 1.9542 0.5232 0.6305 0.094 Uiso 1 1 calc R . .
C22 C 1.5638(4) 0.9923(4) 0.6586(2) 0.0442(9) Uani 1 1 d . . .
H22A H 1.5985 1.0518 0.6787 0.053 Uiso 1 1 calc R . .
C23 C 1.4083(5) 1.0628(4) 0.6533(3) 0.0644(12) Uani 1 1 d . . .
H23A H 1.3510 1.0847 0.7087 0.097 Uiso 1 1 calc R . .
H23B H 1.3728 1.0056 0.6336 0.097 Uiso 1 1 calc R . .
H23C H 1.4027 1.1428 0.6142 0.097 Uiso 1 1 calc R . .
C24 C 1.6589(6) 0.9568(5) 0.5724(3) 0.0684(13) Uani 1 1 d . . .
H24A H 1.7568 0.9134 0.5777 0.103 Uiso 1 1 calc R . .
H24B H 1.6539 1.0363 0.5329 0.103 Uiso 1 1 calc R . .
H24C H 1.6264 0.8981 0.5520 0.103 Uiso 1 1 calc R . .
C25 C 1.6265(4) 0.8494(4) 0.7886(2) 0.0367(8) Uani 1 1 d . . .
C26 C 1.5514(6) 1.0728(5) 0.8337(3) 0.0768(15) Uani 1 1 d . . .
H26A H 1.4613 1.0748 0.8247 0.115 Uiso 1 1 calc R . .
H26B H 1.5840 1.1417 0.7955 0.115 Uiso 1 1 calc R . .
H26C H 1.5384 1.0868 0.8915 0.115 Uiso 1 1 calc R . .
C27 C 1.8010(6) 0.9236(6) 0.8277(4) 0.0873(17) Uani 1 1 d . . .
H27A H 1.8607 0.8353 0.8159 0.131 Uiso 1 1 calc R . .
H27B H 1.7960 0.9340 0.8851 0.131 Uiso 1 1 calc R . .
H27C H 1.8415 0.9872 0.7888 0.131 Uiso 1 1 calc R . .
C28 C 1.6641(5) 0.6939(5) 0.9164(2) 0.0567(11) Uani 1 1 d . . .
H28A H 1.6850 0.7702 0.9272 0.068 Uiso 1 1 calc R . .
C29 C 1.7903(6) 0.5770(6) 0.9316(3) 0.0809(16) Uani 1 1 d . . .
H29A H 1.8756 0.5860 0.8904 0.121 Uiso 1 1 calc R . .
H29B H 1.7738 0.4972 0.9263 0.121 Uiso 1 1 calc R . .
H29C H 1.8029 0.5726 0.9879 0.121 Uiso 1 1 calc R . .
C30 C 1.5247(6) 0.6946(7) 0.9762(3) 0.0920(19) Uani 1 1 d . . .
H30A H 1.4507 0.7740 0.9620 0.138 Uiso 1 1 calc R . .
H30B H 1.5322 0.6920 1.0334 0.138 Uiso 1 1 calc R . .
H30C H 1.5005 0.6182 0.9719 0.138 Uiso 1 1 calc R . .
C31 C 2.035(4) 1.257(2) 0.979(3) 0.164(18) Uani 0.25 1 d PD A 1
C31' C 2.141(3) 1.196(3) 0.904(2) 0.19(3) Uani 0.25 1 d PD A 2
C32 C 2.0620(15) 1.1128(16) 0.9712(7) 0.271(11) Uani 1 1 d D . .
C33 C 2.1415(14) 1.0047(17) 0.9258(8) 0.253(11) Uani 1 1 d D A .
C34 C 2.0718(10) 0.9064(17) 0.9620(7) 0.185(7) Uani 1 1 d D . .
B3 B 1.3955(5) 0.7054(4) 0.6408(3) 0.0437(10) Uani 1 1 d . . .
H3 H 1.4144 0.7862 0.5907 0.052 Uiso 1 1 calc R . .
B4 B 1.3187(5) 0.7293(5) 0.7495(3) 0.0453(10) Uani 1 1 d . . .
H4 H 1.2810 0.8275 0.7721 0.054 Uiso 1 1 calc R . .
B5 B 1.3938(4) 0.5784(4) 0.8063(3) 0.0379(9) Uani 1 1 d . . .
H5 H 1.4086 0.5741 0.8707 0.045 Uiso 1 1 calc R . .
B6 B 1.4075(5) 0.4313(5) 0.6779(3) 0.0462(11) Uani 1 1 d . . .
H6 H 1.4388 0.3345 0.6545 0.055 Uiso 1 1 calc R . .
B7 B 1.3327(5) 0.5826(5) 0.6182(3) 0.0550(13) Uani 1 1 d . . .
H7 H 1.3131 0.5850 0.5554 0.066 Uiso 1 1 calc R . .
B8 B 1.2163(5) 0.6969(5) 0.6886(4) 0.0598(14) Uani 1 1 d . . .
H8 H 1.1202 0.7735 0.6717 0.072 Uiso 1 1 calc R . .
B9 B 1.2179(5) 0.6157(5) 0.7943(4) 0.0549(12) Uani 1 1 d . . .
H9 H 1.1220 0.6393 0.8470 0.066 Uiso 1 1 calc R . .
B10 B 1.3379(5) 0.4513(5) 0.7880(3) 0.0459(11) Uani 1 1 d . . .
H10 H 1.3236 0.3675 0.8366 0.055 Uiso 1 1 calc R . .
B11 B 1.2280(5) 0.5239(5) 0.7137(4) 0.0592(14) Uani 1 1 d . . .
H11 H 1.1392 0.4875 0.7141 0.071 Uiso 1 1 calc R . .

loop_
_atom_site_aniso_label
_atom_site_aniso_U_11
_atom_site_aniso_U_22
_atom_site_aniso_U_33
_atom_site_aniso_U_23
_atom_site_aniso_U_13
_atom_site_aniso_U_12
Zr1 0.0339(2) 0.0320(2) 0.0303(2) -0.00327(13) -0.00705(14) -0.01202(14)
N1 0.0386(16) 0.0422(18) 0.0359(16) -0.0056(14) -0.0028(13) -0.0146(14)
N2 0.0460(17) 0.0353(17) 0.0340(16) -0.0023(13) -0.0106(14) -0.0172(14)
N3 0.073(2) 0.044(2) 0.055(2) -0.0072(16) -0.0276(19) -0.0219(18)
N4 0.0547(19) 0.0407(18) 0.0300(15) 0.0006(13) -0.0135(14) -0.0193(15)
C1 0.0352(18) 0.0303(18) 0.0359(18) -0.0017(15) -0.0099(15) -0.0122(15)
C2 0.041(2) 0.041(2) 0.0354(19) -0.0031(16) -0.0145(16) -0.0128(16)
C11 0.0349(18) 0.0287(18) 0.0373(19) 0.0023(15) -0.0077(15) -0.0134(15)
C12 0.043(2) 0.0295(19) 0.047(2) 0.0001(16) -0.0035(17) -0.0112(16)
C13 0.058(3) 0.043(2) 0.052(2) -0.0093(19) -0.003(2) -0.015(2)
C14 0.084(4) 0.050(3) 0.065(3) -0.019(2) 0.015(3) -0.019(3)
C15 0.055(3) 0.059(3) 0.092(4) -0.015(3) 0.021(3) -0.004(2)
C16 0.040(2) 0.066(3) 0.092(4) 0.000(3) -0.005(3) -0.005(2)
C17 0.039(2) 0.045(2) 0.066(3) 0.004(2) -0.009(2) -0.0098(18)
C18 0.045(2) 0.072(3) 0.066(3) -0.002(2) -0.024(2) -0.010(2)
C19 0.044(2) 0.052(2) 0.045(2) -0.0025(18) -0.0133(18) -0.0137(18)
C20 0.064(3) 0.066(3) 0.037(2) -0.008(2) 0.002(2) -0.028(2)
C21 0.042(2) 0.089(4) 0.056(3) -0.015(2) -0.002(2) -0.023(2)
C22 0.061(2) 0.034(2) 0.041(2) 0.0037(17) -0.0187(19) -0.0195(18)
C23 0.072(3) 0.040(2) 0.080(3) 0.000(2) -0.033(3) -0.008(2)
C24 0.093(4) 0.056(3) 0.045(2) 0.014(2) -0.010(2) -0.024(3)
C25 0.0411(19) 0.039(2) 0.0321(18) -0.0065(16) -0.0040(16) -0.0173(16)
C26 0.108(4) 0.054(3) 0.072(3) -0.026(3) -0.010(3) -0.027(3)
C27 0.094(4) 0.095(4) 0.104(4) -0.001(3) -0.044(4) -0.058(4)
C28 0.081(3) 0.060(3) 0.034(2) 0.0009(19) -0.022(2) -0.024(2)
C29 0.088(4) 0.097(4) 0.063(3) 0.002(3) -0.047(3) -0.019(3)
C30 0.103(4) 0.131(5) 0.040(3) -0.010(3) -0.005(3) -0.043(4)
C31 0.12(3) 0.24(5) 0.12(3) -0.01(3) -0.07(2) 0.00(3)
C31' 0.060(17) 0.14(3) 0.40(8) -0.13(4) -0.07(3) -0.016(19)
C32 0.28(2) 0.34(3) 0.195(17) -0.082(17) -0.200(18) 0.05(2)
C33 0.132(11) 0.42(3) 0.121(10) -0.089(14) -0.047(8) 0.067(13)
C34 0.066(5) 0.37(2) 0.075(6) -0.041(9) -0.008(4) -0.018(8)
B3 0.047(2) 0.039(2) 0.048(3) 0.001(2) -0.022(2) -0.011(2)
B4 0.037(2) 0.038(2) 0.060(3) -0.008(2) -0.010(2) -0.0102(19)
B5 0.036(2) 0.041(2) 0.036(2) -0.0047(18) -0.0023(18) -0.0152(18)
B6 0.053(3) 0.043(3) 0.052(3) -0.005(2) -0.019(2) -0.021(2)
B7 0.059(3) 0.054(3) 0.067(3) 0.001(2) -0.042(3) -0.019(2)
B8 0.041(3) 0.050(3) 0.090(4) -0.004(3) -0.031(3) -0.005(2)
B9 0.034(2) 0.057(3) 0.070(3) -0.012(3) -0.002(2) -0.015(2)
B10 0.040(2) 0.045(3) 0.054(3) -0.003(2) -0.006(2) -0.020(2)
B11 0.043(3) 0.050(3) 0.093(4) -0.005(3) -0.031(3) -0.016(2)

loop_
_atom_type_symbol
_atom_type_description
_atom_type_scat_dispersion_real
_atom_type_scat_dispersion_imag
_atom_type_scat_source
C C 0.0033 0.0016 'International Tables Vol C Tables 4.2.6.8 and 6.1.1.4'
H H 0.0000 0.0000 'International Tables Vol C Tables 4.2.6.8 and 6.1.1.4'
B B 0.0013 0.0007 'International Tables Vol C Tables 4.2.6.8 and 6.1.1.4'
N N 0.0061 0.0033 'International Tables Vol C Tables 4.2.6.8 and 6.1.1.4'
Zr Zr -2.9673 0.5597 'International Tables Vol C Tables 4.2.6.8 and 6.1.1.4'

loop_
_geom_angle_atom_site_label_1
_geom_angle_atom_site_label_2
_geom_angle_atom_site_label_3
_geom_angle
_geom_angle_site_symmetry_3
N1 Zr1 N2 97.25(12) .
N1 Zr1 N4 113.82(12) .
N2 Zr1 N4 60.27(11) .
N1 Zr1 C1 100.54(12) .
N2 Zr1 C1 153.43(12) .
N4 Zr1 C1 127.35(11) .
N1 Zr1 B5 139.88(13) .
N2 Zr1 B5 118.06(13) .
N4 Zr1 B5 100.64(13) .
C1 Zr1 B5 39.85(13) .
N1 Zr1 B4 132.95(14) .
N2 Zr1 B4 87.41(13) .
N4 Zr1 B4 109.02(14) .
C1 Zr1 B4 66.02(13) .
B5 Zr1 B4 40.36(14) .
N1 Zr1 C2 78.54(12) .
N2 Zr1 C2 131.11(11) .
N4 Zr1 C2 163.67(11) .
C1 Zr1 C2 36.73(11) .
B5 Zr1 C2 64.28(13) .
B4 Zr1 C2 64.23(14) .
N1 Zr1 B3 92.91(14) .
N2 Zr1 B3 95.63(12) .
N4 Zr1 B3 144.95(13) .
C1 Zr1 B3 64.04(12) .
B5 Zr1 B3 66.76(14) .
B4 Zr1 B3 40.12(15) .
C2 Zr1 B3 37.22(13) .
N1 Zr1 C25 105.96(11) .
N2 Zr1 C25 29.93(10) .
N4 Zr1 C25 30.45(10) .
C1 Zr1 C25 151.89(11) .
B5 Zr1 C25 114.14(13) .
B4 Zr1 C25 101.00(13) .
C2 Zr1 C25 159.94(12) .
B3 Zr1 C25 122.78(13) .
N1 Zr1 C11 85.19(11) .
N2 Zr1 C11 170.67(10) .
N4 Zr1 C11 110.49(10) .
C1 Zr1 C11 32.60(10) .
B5 Zr1 C11 63.16(12) .
B4 Zr1 C11 97.55(12) .
C2 Zr1 C11 58.18(10) .
B3 Zr1 C11 93.23(12) .
C25 Zr1 C11 140.76(10) .
C20 N1 C21 110.9(3) .
C20 N1 Zr1 142.3(3) .
C21 N1 Zr1 106.8(2) .
C25 N2 C22 123.0(3) .
C25 N2 Zr1 94.1(2) .
C22 N2 Zr1 138.1(2) .
C25 N3 C27 120.9(4) .
C25 N3 C26 121.6(4) .
C27 N3 C26 117.4(4) .
C25 N4 C28 118.6(3) .
C25 N4 Zr1 92.2(2) .
C28 N4 Zr1 145.6(3) .
C11 C1 C2 115.0(3) .
C11 C1 B5 120.1(3) .
C2 C1 B5 110.4(3) .
C11 C1 B6 121.8(3) .
C2 C1 B6 62.1(2) .
B5 C1 B6 113.0(3) .
C11 C1 B10 126.8(3) .
C2 C1 B10 111.3(3) .
B5 C1 B10 62.3(2) .
B6 C1 B10 61.8(2) .
C11 C1 Zr1 85.08(19) .
C2 C1 Zr1 75.81(18) .
B5 C1 Zr1 70.26(18) .
B6 C1 Zr1 136.4(2) .
B10 C1 Zr1 131.6(2) .
C1 C2 B3 111.6(3) .
C1 C2 B7 112.4(3) .
B3 C2 B7 65.0(3) .
C1 C2 B6 63.0(2) .
B3 C2 B6 116.6(3) .
B7 C2 B6 62.2(3) .
C1 C2 Zr1 67.46(17) .
B3 C2 Zr1 72.05(19) .
B7 C2 Zr1 133.3(3) .
B6 C2 Zr1 129.2(2) .
C19 C11 C12 108.3(3) .
C19 C11 C1 122.4(3) .
C12 C11 C1 129.0(3) .
C19 C11 Zr1 83.5(2) .
C12 C11 Zr1 123.0(2) .
C1 C11 Zr1 62.32(17) .
C13 C12 C17 120.1(4) .
C13 C12 C11 132.7(4) .
C17 C12 C11 107.2(3) .
C12 C13 C14 118.4(4) .
C15 C14 C13 120.5(5) .
C16 C15 C14 120.9(5) .
C15 C16 C17 119.9(5) .
C16 C17 C12 120.2(5) .
C16 C17 C18 129.9(4) .
C12 C17 C18 109.9(4) .
C17 C18 C19 102.8(3) .
C11 C19 C18 111.7(4) .
N2 C22 C24 110.7(3) .
N2 C22 C23 109.1(3) .
C24 C22 C23 111.4(4) .
N2 C25 N4 113.1(3) .
N2 C25 N3 124.1(3) .
N4 C25 N3 122.8(3) .
N2 C25 Zr1 55.99(18) .
N4 C25 Zr1 57.36(18) .
N3 C25 Zr1 173.9(3) .
C30 C28 C29 115.6(4) .
C30 C28 N4 112.4(4) .
C29 C28 N4 112.9(4) .
C32 C31' C33 43.4(10) .
C33 C32 C31 148(2) .
C33 C32 C31' 88(2) .
C31 C32 C31' 59(2) .
C33 C32 C34 114.2(12) 2_977
C31 C32 C34 98(2) 2_977
C31' C32 C34 152(2) 2_977
C32 C33 C34 105.2(15) .
C32 C33 C31' 48.1(11) .
C34 C33 C31' 151.1(15) .
C33 C34 C32 140.4(12) 2_977
C2 B3 B4 106.1(3) .
C2 B3 B8 103.9(3) .
B4 B3 B8 60.2(3) .
C2 B3 B7 58.8(2) .
B4 B3 B7 107.4(3) .
B8 B3 B7 58.3(3) .
C2 B3 Zr1 70.73(18) .
B4 B3 Zr1 69.12(19) .
B8 B3 Zr1 125.2(3) .
B7 B3 Zr1 126.4(3) .
B5 B4 B3 105.0(3) .
B5 B4 B9 59.5(2) .
B3 B4 B9 107.5(3) .
B5 B4 B8 106.4(3) .
B3 B4 B8 60.6(3) .
B9 B4 B8 59.8(3) .
B5 B4 Zr1 66.44(19) .
B3 B4 Zr1 70.8(2) .
B9 B4 Zr1 123.4(3) .
B8 B4 Zr1 127.1(3) .
C1 B5 B4 106.7(3) .
C1 B5 B9 106.7(3) .
B4 B5 B9 61.5(3) .
C1 B5 B10 60.4(2) .
B4 B5 B10 111.2(3) .
B9 B5 B10 60.7(3) .
C1 B5 Zr1 69.89(17) .
B4 B5 Zr1 73.2(2) .
B9 B5 Zr1 131.7(3) .
B10 B5 Zr1 129.3(3) .
C2 B6 C1 54.9(2) .
C2 B6 B11 104.4(3) .
C1 B6 B11 104.5(3) .
C2 B6 B7 58.4(2) .
C1 B6 B7 102.9(3) .
B11 B6 B7 60.6(3) .
C2 B6 B10 103.4(3) .
C1 B6 B10 59.1(2) .
B11 B6 B10 60.2(3) .
B7 B6 B10 108.1(4) .
C2 B7 B8 103.9(3) .
C2 B7 B6 59.5(2) .
B8 B7 B6 108.9(4) .
C2 B7 B11 104.2(3) .
B8 B7 B11 61.5(3) .
B6 B7 B11 59.2(3) .
C2 B7 B3 56.3(2) .
B8 B7 B3 60.8(3) .
B6 B7 B3 107.2(3) .
B11 B7 B3 108.7(4) .
B7 B8 B9 107.6(4) .
B7 B8 B4 108.9(3) .
B9 B8 B4 60.0(3) .
B7 B8 B3 61.0(3) .
B9 B8 B3 106.6(3) .
B4 B8 B3 59.3(3) .
B7 B8 B11 59.7(3) .
B9 B8 B11 59.4(3) .
B4 B8 B11 107.8(3) .
B3 B8 B11 107.5(3) .
B5 B9 B10 60.1(2) .
B5 B9 B11 106.9(3) .
B10 B9 B11 59.7(3) .
B5 B9 B8 106.2(3) .
B10 B9 B8 108.3(4) .
B11 B9 B8 60.8(3) .
B5 B9 B4 58.9(2) .
B10 B9 B4 108.6(3) .
B11 B9 B4 109.1(4) .
B8 B9 B4 60.2(3) .
C1 B10 B5 57.3(2) .
C1 B10 B11 103.6(3) .
B5 B10 B11 106.6(3) .
C1 B10 B9 103.1(3) .
B5 B10 B9 59.2(3) .
B11 B10 B9 60.2(3) .
C1 B10 B6 59.1(2) .
B5 B10 B6 106.7(3) .
B11 B10 B6 58.9(3) .
B9 B10 B6 107.1(3) .
B6 B11 B10 60.9(3) .
B6 B11 B7 60.3(3) .
B10 B11 B7 108.5(3) .
B6 B11 B9 108.7(3) .
B10 B11 B9 60.2(3) .
B7 B11 B9 107.1(3) .
B6 B11 B8 107.6(3) .
B10 B11 B8 107.9(3) .
B7 B11 B8 58.8(3) .
B9 B11 B8 59.8(3) .

loop_
_geom_bond_atom_site_label_1
_geom_bond_atom_site_label_2
_geom_bond_distance
_geom_bond_site_symmetry_2
Zr1 N1 2.018(3) .
Zr1 N2 2.197(3) .
Zr1 N4 2.228(3) .
Zr1 C1 2.455(3) .
Zr1 B5 2.461(4) .
Zr1 B4 2.570(4) .
Zr1 C2 2.577(3) .
Zr1 B3 2.597(4) .
Zr1 C25 2.644(4) .
Zr1 C11 2.762(3) .
N1 C20 1.460(5) .
N1 C21 1.462(5) .
N2 C25 1.322(4) .
N2 C22 1.484(4) .
N3 C25 1.381(5) .
N3 C27 1.444(6) .
N3 C26 1.448(6) .
N4 C25 1.341(5) .
N4 C28 1.492(5) .
C1 C11 1.494(5) .
C1 C2 1.590(5) .
C1 B5 1.675(5) .
C1 B6 1.732(5) .
C1 B10 1.732(5) .
C2 B3 1.651(6) .
C2 B7 1.697(5) .
C2 B6 1.718(6) .
C11 C19 1.340(5) .
C11 C12 1.483(5) .
C12 C13 1.389(6) .
C12 C17 1.402(5) .
C13 C14 1.405(6) .
C14 C15 1.384(8) .
C15 C16 1.357(8) .
C16 C17 1.385(6) .
C17 C18 1.479(6) .
C18 C19 1.490(6) .
C22 C24 1.512(6) .
C22 C23 1.513(6) .
C28 C30 1.478(7) .
C28 C29 1.490(7) .
C31 C32 1.509(10) .
C31' C32 1.510(10) .
C31' C33 2.03(3) .
C32 C33 1.392(9) .
C32 C34 1.536(7) 2_977
C33 C34 1.419(10) .
C34 C32 1.536(7) 2_977
B3 B4 1.772(7) .
B3 B8 1.795(7) .
B3 B7 1.799(6) .
B4 B5 1.738(6) .
B4 B9 1.784(6) .
B4 B8 1.788(7) .
B5 B9 1.748(6) .
B5 B10 1.764(6) .
B6 B11 1.743(7) .
B6 B7 1.763(7) .
B6 B10 1.778(7) .
B7 B8 1.750(8) .
B7 B11 1.768(8) .
B8 B9 1.781(8) .
B8 B11 1.799(7) .
B9 B10 1.774(7) .
B9 B11 1.774(8) .
B10 B11 1.765(7) .
